data_4500555
loop_
_publ_author_name
'Singh, Monika'
'Ramanan, Arunachalam'

_publ_section_title
;
 Crystal Engineering of Polyoxomolybdates Based Metal--Organic Solids: The
 Case of Chromium Molybdate Cluster Based Metal Complexes and Coordination
 Polymers
;
_journal_issue 8
_journal_name_full 'Crystal Growth &amp; Design'
_journal_page_first 3381
_journal_paper_doi 10.1021/cg101695w
_journal_volume 11
_journal_year 2011
_chemical_formula_moiety 'C12 H8 Cr Mo6 N2 Na O28, 2(C6 H6 N O2), 4(O)'
_chemical_formula_sum 'C24 H20 Cr Mo6 N4 Na O36'
_chemical_formula_weight 1591.07
_chemical_name_common anderson
_chemical_name_systematic
;  
?
;
_space_group_IT_number 2
_symmetry_cell_setting triclinic
_symmetry_space_group_name_Hall '-P 1'
_symmetry_space_group_name_H-M 'P -1'
_atom_sites_solution_hydrogens geom
_atom_sites_solution_primary direct
_atom_sites_solution_secondary difmap
_audit_creation_method 'SHELXTL-NT2000 ver.6.12'
_cell_angle_alpha 97.351(9)
_cell_angle_beta 112.286(8)
_cell_angle_gamma 113.523(8)
_cell_formula_units_Z 1
_cell_length_a 10.514(5)
_cell_length_b 10.655(5)
_cell_length_c 12.295(6)
_cell_measurement_reflns_used 4360
_cell_measurement_temperature 293(2)
_cell_measurement_theta_max 28.07
_cell_measurement_theta_min 2.21
_cell_volume 1103.4(9)
_computing_cell_refinement 'Bruker SMART'
_computing_data_collection 'Bruker SMART'
_computing_data_reduction 'Bruker SAINT'
_computing_molecular_graphics 'Bruker SHELXTL'
_computing_publication_material 'Bruker SHELXTL'
_computing_structure_refinement 'SHELXL-97 (Sheldrick, 1997)'
_computing_structure_solution 'SHELXS-97 (Sheldrick, 1990)'
_diffrn_ambient_temperature 293(2)
_diffrn_measured_fraction_theta_full 0.992
_diffrn_measured_fraction_theta_max 0.982
_diffrn_measurement_device_type 'CCD area detector'
_diffrn_measurement_method 'phi and omega scans'
_diffrn_radiation_monochromator graphite
_diffrn_radiation_source 'fine-focus sealed tube'
_diffrn_radiation_type MoK\a
_diffrn_radiation_wavelength 0.71073
_diffrn_reflns_av_R_equivalents 0.0304
_diffrn_reflns_av_sigmaI/netI 0.0384
_diffrn_reflns_limit_h_max 12
_diffrn_reflns_limit_h_min -12
_diffrn_reflns_limit_k_max 12
_diffrn_reflns_limit_k_min -12
_diffrn_reflns_limit_l_max 14
_diffrn_reflns_limit_l_min -14
_diffrn_reflns_number 10269
_diffrn_reflns_theta_full 25.00
_diffrn_reflns_theta_max 25.00
_diffrn_reflns_theta_min 1.90
_exptl_absorpt_coefficient_mu 2.015
_exptl_absorpt_correction_T_max 0.674
_exptl_absorpt_correction_T_min 0.448
_exptl_absorpt_correction_type multi-scan
_exptl_absorpt_process_details '(SADABS; Bruker, 2000)'
_exptl_crystal_colour Pink
_exptl_crystal_density_diffrn 2.395
_exptl_crystal_density_method 'not measured'
_exptl_crystal_description Block
_exptl_crystal_F_000 767.0
_exptl_crystal_size_max 0.532
_exptl_crystal_size_mid 0.334
_exptl_crystal_size_min 0.198
_refine_diff_density_max 0.874
_refine_diff_density_min -1.019
_refine_diff_density_rms 0.126
_refine_ls_extinction_method none
_refine_ls_goodness_of_fit_ref 1.136
_refine_ls_hydrogen_treatment constr
_refine_ls_matrix_type full
_refine_ls_number_parameters 329
_refine_ls_number_reflns 3901
_refine_ls_number_restraints 0
_refine_ls_restrained_S_all 1.136
_refine_ls_R_factor_all 0.0521
_refine_ls_R_factor_gt 0.0476
_refine_ls_shift/su_max 0.001
_refine_ls_shift/su_mean 0.000
_refine_ls_structure_factor_coef Fsqd
_refine_ls_weighting_details 'calc w=1/[\s^2^(Fo^2^)+(0.0308P)^2^+5.9432P] where P=(Fo^2^+2Fc^2^)/3'
_refine_ls_weighting_scheme calc
_refine_ls_wR_factor_gt 0.0997
_refine_ls_wR_factor_ref 0.1021
_reflns_number_gt 3618
_reflns_number_total 3901
_reflns_threshold_expression >2sigma(I)
_cod_data_source_file cg101695w_si_002.cif
_cod_data_source_block 9
_cod_depositor_comments
;
The following automatic conversions were performed:

'_symmetry_cell_setting' value 'Triclinic' changed to 'triclinic'
according to /home/saulius/struct/CIF-dictionaries/cif_core.dic
dictionary named 'cif_core.dic' version 2.4.1 from 2010-06-29.

Automatic conversion script
Id: cif_fix_values 1715 2011-07-08 13:25:40Z adriana 
;
_cod_database_code 4500555

loop_
_symmetry_equiv_pos_as_xyz
'x, y, z'
'-x, -y, -z'

loop_
_atom_site_label
_atom_site_type_symbol
_atom_site_fract_x
_atom_site_fract_y
_atom_site_fract_z
_atom_site_U_iso_or_equiv
_atom_site_adp_type
_atom_site_occupancy
_atom_site_symmetry_multiplicity
_atom_site_calc_flag
_atom_site_refinement_flags
Cr1 Cr 0.0000 0.5000 0.5000 0.0206(3) Uani 1 2 d S
Mo1 Mo -0.08126(6) 0.52163(6) 0.73773(5) 0.02387(16) Uani 1 1 d .
Mo2 Mo -0.16582(6) 0.18013(5) 0.28586(5) 0.02063(15) Uani 1 1 d .
Mo3 Mo -0.24759(6) 0.20053(6) 0.52134(5) 0.02320(16) Uani 1 1 d .
Na1 Na 0.0000 0.0000 0.5000 0.0565(13) Uani 1 2 d S
O1 O 0.0467(6) 0.5751(5) 0.8918(4) 0.0375(11) Uani 1 1 d .
O2 O -0.0330(5) 0.7052(5) 0.7087(4) 0.0273(10) Uani 1 1 d .
O3 O -0.2594(5) 0.4808(5) 0.7286(4) 0.0372(11) Uani 1 1 d .
O4 O 0.1883(5) 0.5673(4) 0.4738(4) 0.0221(9) Uani 1 1 d .
O5 O -0.1192(4) 0.4185(4) 0.3153(3) 0.0195(9) Uani 1 1 d .
O6 O -0.2913(5) 0.1216(5) 0.1303(4) 0.0330(11) Uani 1 1 d .
O7 O -0.1375(5) 0.0383(5) 0.3137(4) 0.0300(10) Uani 1 1 d .
O8 O -0.3235(5) 0.1608(4) 0.3410(4) 0.0246(9) Uani 1 1 d .
O9 O -0.2173(6) 0.0565(5) 0.5405(4) 0.0346(11) Uani 1 1 d .
O10 O -0.4247(5) 0.1598(5) 0.5138(4) 0.0368(11) Uani 1 1 d .
O11 O -0.0357(4) 0.3034(4) 0.4906(3) 0.0196(9) Uani 1 1 d .
O12 O -0.1051(5) 0.3277(4) 0.6940(4) 0.0269(10) Uani 1 1 d .
O13 O 0.1813(6) 0.2524(5) 0.6073(5) 0.0454(13) Uani 1 1 d .
O14 O 0.2903(6) 0.4462(6) 0.7762(5) 0.0481(14) Uani 1 1 d .
O15 O 0.5371(6) 0.7909(6) 0.8022(5) 0.0442(13) Uani 1 1 d .
H15 H 0.4824 0.8258 0.7681 0.066 Uiso 1 1 calc R
O16 O 0.7361(6) 1.0205(6) 0.8836(5) 0.0451(13) Uani 1 1 d .
N1 N 0.6117(7) 0.2042(7) 0.9029(6) 0.0389(14) Uani 1 1 d .
N2 N 0.9481(7) 0.7457(7) 1.1219(5) 0.0368(14) Uani 1 1 d .
H2 H 0.9989 0.7145 1.1737 0.044 Uiso 1 1 calc R
C1 C 0.2829(8) 0.3381(8) 0.7171(7) 0.0340(16) Uani 1 1 d .
C2 C 0.4049(7) 0.2942(7) 0.7829(6) 0.0281(14) Uani 1 1 d .
C3 C 0.4535(8) 0.2240(8) 0.7179(6) 0.0334(16) Uani 1 1 d .
H3 H 0.4145 0.2057 0.6326 0.040 Uiso 1 1 calc R
C4 C 0.5595(8) 0.1818(7) 0.7808(7) 0.0362(16) Uani 1 1 d .
H4 H 0.5953 0.1374 0.7384 0.043 Uiso 1 1 calc R
C5 C 0.5694(9) 0.2736(8) 0.9680(7) 0.0409(18) Uani 1 1 d .
H5 H 0.6092 0.2892 1.0531 0.049 Uiso 1 1 calc R
C6 C 0.4681(8) 0.3218(8) 0.9109(6) 0.0345(16) Uani 1 1 d .
H6 H 0.4413 0.3730 0.9572 0.041 Uiso 1 1 calc R
C7 C 0.6833(8) 0.8962(8) 0.8771(6) 0.0327(16) Uani 1 1 d .
C8 C 0.7806(8) 0.8405(7) 0.9620(6) 0.0282(14) Uani 1 1 d .
C9 C 0.7507(8) 0.6992(8) 0.9236(7) 0.0359(16) Uani 1 1 d .
H9 H 0.6725 0.6358 0.8441 0.043 Uiso 1 1 calc R
C10 C 0.8407(9) 0.6554(8) 1.0071(7) 0.0385(17) Uani 1 1 d .
H10 H 0.8262 0.5623 0.9830 0.046 Uiso 1 1 calc R
C11 C 0.9799(9) 0.8825(8) 1.1595(7) 0.0401(17) Uani 1 1 d .
H11 H 1.0567 0.9433 1.2400 0.048 Uiso 1 1 calc R
C12 C 0.8969(8) 0.9337(8) 1.0771(6) 0.0340(16) Uani 1 1 d .
H12 H 0.9208 1.0301 1.1004 0.041 Uiso 1 1 calc R
O1W O 0.4416(8) 0.5342(8) 0.5857(7) 0.082(2) Uani 1 1 d .
O2W O 0.7229(9) 0.7826(9) 0.6380(8) 0.087(2) Uani 1 1 d .

loop_
_atom_site_aniso_label
_atom_site_aniso_U_11
_atom_site_aniso_U_22
_atom_site_aniso_U_33
_atom_site_aniso_U_23
_atom_site_aniso_U_13
_atom_site_aniso_U_12
Cr1 0.0221(7) 0.0218(7) 0.0189(7) 0.0073(6) 0.0081(6) 0.0128(6)
Mo1 0.0282(3) 0.0250(3) 0.0220(3) 0.0086(2) 0.0138(2) 0.0140(2)
Mo2 0.0238(3) 0.0214(3) 0.0173(3) 0.0070(2) 0.0070(2) 0.0140(2)
Mo3 0.0247(3) 0.0221(3) 0.0214(3) 0.0084(2) 0.0101(2) 0.0105(2)
Na1 0.065(3) 0.038(2) 0.039(2) 0.013(2) -0.001(2) 0.026(2)
O1 0.049(3) 0.038(3) 0.023(2) 0.012(2) 0.017(2) 0.019(2)
O2 0.031(2) 0.026(2) 0.033(3) 0.0106(19) 0.019(2) 0.017(2)
O3 0.038(3) 0.038(3) 0.040(3) 0.009(2) 0.026(2) 0.016(2)
O4 0.023(2) 0.024(2) 0.020(2) 0.0080(18) 0.0094(18) 0.0127(18)
O5 0.021(2) 0.021(2) 0.017(2) 0.0064(17) 0.0058(17) 0.0135(18)
O6 0.038(3) 0.037(3) 0.022(2) 0.009(2) 0.010(2) 0.022(2)
O7 0.036(3) 0.028(2) 0.029(2) 0.013(2) 0.013(2) 0.019(2)
O8 0.022(2) 0.030(2) 0.019(2) 0.0064(18) 0.0067(18) 0.0133(19)
O9 0.044(3) 0.023(2) 0.028(3) 0.009(2) 0.011(2) 0.014(2)
O10 0.030(3) 0.035(3) 0.040(3) 0.011(2) 0.018(2) 0.010(2)
O11 0.022(2) 0.020(2) 0.017(2) 0.0060(17) 0.0059(17) 0.0141(18)
O12 0.034(2) 0.026(2) 0.019(2) 0.0103(18) 0.0103(19) 0.015(2)
O13 0.038(3) 0.034(3) 0.048(3) 0.010(2) 0.001(3) 0.022(2)
O14 0.055(3) 0.044(3) 0.041(3) 0.008(2) 0.006(3) 0.038(3)
O15 0.040(3) 0.051(3) 0.048(3) 0.025(3) 0.014(3) 0.032(3)
O16 0.049(3) 0.042(3) 0.058(3) 0.025(3) 0.023(3) 0.033(3)
N1 0.034(3) 0.042(4) 0.043(4) 0.014(3) 0.012(3) 0.026(3)
N2 0.042(3) 0.053(4) 0.037(4) 0.031(3) 0.021(3) 0.035(3)
C1 0.032(4) 0.037(4) 0.035(4) 0.017(3) 0.012(3) 0.020(3)
C2 0.023(3) 0.027(3) 0.030(4) 0.013(3) 0.008(3) 0.011(3)
C3 0.033(4) 0.041(4) 0.021(3) 0.009(3) 0.008(3) 0.018(3)
C4 0.038(4) 0.034(4) 0.046(4) 0.013(3) 0.022(4) 0.024(3)
C5 0.046(4) 0.053(5) 0.025(4) 0.015(3) 0.011(3) 0.032(4)
C6 0.043(4) 0.044(4) 0.030(4) 0.012(3) 0.020(3) 0.032(4)
C7 0.038(4) 0.045(4) 0.033(4) 0.016(3) 0.021(3) 0.031(4)
C8 0.035(4) 0.036(4) 0.029(4) 0.019(3) 0.019(3) 0.026(3)
C9 0.039(4) 0.039(4) 0.036(4) 0.016(3) 0.016(3) 0.025(3)
C10 0.047(4) 0.042(4) 0.035(4) 0.017(3) 0.019(4) 0.029(4)
C11 0.043(4) 0.049(5) 0.029(4) 0.012(3) 0.013(3) 0.026(4)
C12 0.046(4) 0.039(4) 0.031(4) 0.016(3) 0.022(3) 0.028(4)
O1W 0.056(4) 0.076(5) 0.093(5) 0.021(4) 0.006(4) 0.044(4)
O2W 0.077(5) 0.100(6) 0.121(6) 0.059(5) 0.055(5) 0.062(5)

loop_
_atom_type_symbol
_atom_type_description
_atom_type_scat_dispersion_real
_atom_type_scat_dispersion_imag
_atom_type_scat_source
C C 0.0033 0.0016 'International Tables Vol C Tables 4.2.6.8 and 6.1.1.4'
H H 0.0000 0.0000 'International Tables Vol C Tables 4.2.6.8 and 6.1.1.4'
N N 0.0061 0.0033 'International Tables Vol C Tables 4.2.6.8 and 6.1.1.4'
O O 0.0106 0.0060 'International Tables Vol C Tables 4.2.6.8 and 6.1.1.4'
Cr Cr 0.3209 0.6236 'International Tables Vol C Tables 4.2.6.8 and 6.1.1.4'
Co Co 0.3494 0.9721 'International Tables Vol C Tables 4.2.6.8 and 6.1.1.4'
Mo Mo -1.6832 0.6857 'International Tables Vol C Tables 4.2.6.8 and 6.1.1.4'
Na Na 0.0362 0.0249 'International Tables Vol C Tables 4.2.6.8 and 6.1.1.4'
Cu Cu 0.3201 1.2651 'International Tables Vol C Tables 4.2.6.8 and 6.1.1.4'

loop_
_geom_angle_atom_site_label_1
_geom_angle_atom_site_label_2
_geom_angle_atom_site_label_3
_geom_angle
_geom_angle_site_symmetry_1
_geom_angle_site_symmetry_3
O11 Cr1 O11 180.000(1) 2_566 .
O11 Cr1 O4 97.09(16) 2_566 2_566
O11 Cr1 O4 82.91(16) . 2_566
O11 Cr1 O4 82.91(16) 2_566 .
O11 Cr1 O4 97.09(16) . .
O4 Cr1 O4 180.000(1) 2_566 .
O11 Cr1 O5 95.56(16) 2_566 .
O11 Cr1 O5 84.44(16) . .
O4 Cr1 O5 95.77(16) 2_566 .
O4 Cr1 O5 84.23(16) . .
O11 Cr1 O5 84.44(16) 2_566 2_566
O11 Cr1 O5 95.56(16) . 2_566
O4 Cr1 O5 84.23(16) 2_566 2_566
O4 Cr1 O5 95.77(16) . 2_566
O5 Cr1 O5 180.000(1) . 2_566
O3 Mo1 O1 106.1(2) . .
O3 Mo1 O2 97.6(2) . .
O1 Mo1 O2 101.8(2) . .
O3 Mo1 O12 100.6(2) . .
O1 Mo1 O12 96.4(2) . .
O2 Mo1 O12 149.45(17) . .
O3 Mo1 O4 92.15(19) . 2_566
O1 Mo1 O4 160.1(2) . 2_566
O2 Mo1 O4 83.12(17) . 2_566
O12 Mo1 O4 71.94(15) . 2_566
O3 Mo1 O5 160.70(19) . 2_566
O1 Mo1 O5 92.14(19) . 2_566
O2 Mo1 O5 72.01(15) . 2_566
O12 Mo1 O5 83.08(16) . 2_566
O4 Mo1 O5 70.82(14) 2_566 2_566
O7 Mo2 O6 105.6(2) . .
O7 Mo2 O2 97.1(2) . 2_566
O6 Mo2 O2 101.0(2) . 2_566
O7 Mo2 O8 101.12(19) . .
O6 Mo2 O8 96.2(2) . .
O2 Mo2 O8 150.46(18) 2_566 .
O7 Mo2 O11 91.16(18) . .
O6 Mo2 O11 161.47(18) . .
O2 Mo2 O11 84.22(17) 2_566 .
O8 Mo2 O11 72.43(16) . .
O7 Mo2 O5 159.12(18) . .
O6 Mo2 O5 93.98(18) . .
O2 Mo2 O5 71.63(16) 2_566 .
O8 Mo2 O5 83.48(16) . .
O11 Mo2 O5 70.63(14) . .
O10 Mo3 O9 107.2(2) . .
O10 Mo3 O12 100.8(2) . .
O9 Mo3 O12 96.35(19) . .
O10 Mo3 O8 95.1(2) . .
O9 Mo3 O8 101.03(19) . .
O12 Mo3 O8 151.73(18) . .
O10 Mo3 O11 159.32(19) . .
O9 Mo3 O11 91.41(19) . .
O12 Mo3 O11 85.48(16) . .
O8 Mo3 O11 72.05(15) . .
O10 Mo3 O4 92.92(19) . 2_566
O9 Mo3 O4 158.51(19) . 2_566
O12 Mo3 O4 72.02(16) . 2_566
O8 Mo3 O4 84.08(16) . 2_566
O11 Mo3 O4 70.13(14) . 2_566
O7 Na1 O7 180.00(16) . 2_556
O7 Na1 O13 86.57(16) . 2_556
O7 Na1 O13 93.43(16) 2_556 2_556
O7 Na1 O13 93.43(16) . .
O7 Na1 O13 86.57(16) 2_556 .
O13 Na1 O13 180.0(4) 2_556 .
O7 Na1 O9 76.33(14) . .
O7 Na1 O9 103.67(14) 2_556 .
O13 Na1 O9 93.70(16) 2_556 .
O13 Na1 O9 86.30(16) . .
O7 Na1 O9 103.67(14) . 2_556
O7 Na1 O9 76.33(14) 2_556 2_556
O13 Na1 O9 86.30(16) 2_556 2_556
O13 Na1 O9 93.70(16) . 2_556
O9 Na1 O9 180.000(1) . 2_556
Mo2 O2 Mo1 120.0(2) 2_566 .
Cr1 O4 Mo3 102.52(17) . 2_566
Cr1 O4 Mo1 102.92(17) . 2_566
Mo3 O4 Mo1 94.22(14) 2_566 2_566
Cr1 O5 Mo1 101.98(16) . 2_566
Cr1 O5 Mo2 100.32(15) . .
Mo1 O5 Mo2 91.82(13) 2_566 .
Mo2 O7 Na1 132.8(2) . .
Mo2 O8 Mo3 115.19(19) . .
Mo3 O9 Na1 125.8(2) . .
Cr1 O11 Mo2 104.56(16) . .
Cr1 O11 Mo3 104.43(16) . .
Mo2 O11 Mo3 95.10(15) . .
Mo3 O12 Mo1 117.8(2) . .
C1 O13 Na1 139.5(5) . .
C7 O15 H15 109.5 . .
C5 N1 C4 121.7(6) . .
C10 N2 C11 122.4(6) . .
C10 N2 H2 118.8 . .
C11 N2 H2 118.8 . .
O14 C1 O13 128.5(6) . .
O14 C1 C2 117.9(6) . .
O13 C1 C2 113.6(6) . .
C3 C2 C6 118.6(6) . .
C3 C2 C1 121.5(6) . .
C6 C2 C1 119.9(6) . .
C4 C3 C2 119.3(6) . .
C4 C3 H3 120.4 . .
C2 C3 H3 120.4 . .
N1 C4 C3 120.3(6) . .
N1 C4 H4 119.9 . .
C3 C4 H4 119.9 . .
N1 C5 C6 120.4(6) . .
N1 C5 H5 119.8 . .
C6 C5 H5 119.8 . .
C5 C6 C2 119.6(6) . .
C5 C6 H6 120.2 . .
C2 C6 H6 120.2 . .
O16 C7 O15 126.7(6) . .
O16 C7 C8 122.1(7) . .
O15 C7 C8 111.1(6) . .
C12 C8 C9 121.0(6) . .
C12 C8 C7 117.8(6) . .
C9 C8 C7 121.2(6) . .
C10 C9 C8 117.8(7) . .
C10 C9 H9 121.1 . .
C8 C9 H9 121.1 . .
N2 C10 C9 120.4(7) . .
N2 C10 H10 119.8 . .
C9 C10 H10 119.8 . .
N2 C11 C12 119.4(7) . .
N2 C11 H11 120.3 . .
C12 C11 H11 120.3 . .
C8 C12 C11 118.9(7) . .
C8 C12 H12 120.6 . .
C11 C12 H12 120.6 . .

loop_
_geom_bond_atom_site_label_1
_geom_bond_atom_site_label_2
_geom_bond_distance
_geom_bond_site_symmetry_2
Cr1 O11 1.955(4) 2_566
Cr1 O4 1.987(4) 2_566
Cr1 O5 1.987(4) 2_566
Mo1 O3 1.699(5) .
Mo1 O1 1.703(5) .
Mo1 O2 1.932(4) .
Mo1 O12 1.955(4) .
Mo1 O4 2.286(4) 2_566
Mo1 O5 2.313(4) 2_566
Mo2 O7 1.704(4) .
Mo2 O6 1.706(4) .
Mo2 O2 1.924(4) 2_566
Mo2 O8 1.967(4) .
Mo2 O11 2.245(4) .
Mo2 O5 2.336(4) .
Mo3 O10 1.696(5) .
Mo3 O9 1.714(4) .
Mo3 O12 1.954(4) .
Mo3 O8 1.970(4) .
Mo3 O11 2.259(4) .
Mo3 O4 2.283(4) 2_566
Na1 O7 2.387(4) .
Na1 O7 2.387(4) 2_556
Na1 O13 2.388(5) 2_556
Na1 O13 2.388(5) .
Na1 O9 2.777(5) .
Na1 O9 2.777(5) 2_556
O2 Mo2 1.924(4) 2_566
O4 Mo3 2.283(4) 2_566
O4 Mo1 2.286(4) 2_566
O5 Mo1 2.313(4) 2_566
O13 C1 1.269(8) .
O14 C1 1.238(8) .
O15 C7 1.324(9) .
O15 H15 0.8200 .
O16 C7 1.192(8) .
N1 C5 1.328(9) .
N1 C4 1.339(9) .
N2 C10 1.330(9) .
N2 C11 1.331(9) .
N2 H2 0.8600 .
C1 C2 1.518(9) .
C2 C3 1.386(9) .
C2 C6 1.392(9) .
C3 C4 1.370(9) .
C3 H3 0.9300 .
C4 H4 0.9300 .
C5 C6 1.361(9) .
C5 H5 0.9300 .
C6 H6 0.9300 .
C7 C8 1.524(9) .
C8 C12 1.357(10) .
C8 C9 1.385(9) .
C9 C10 1.381(9) .
C9 H9 0.9300 .
C10 H10 0.9300 .
C11 C12 1.391(10) .
C11 H11 0.9300 .
C12 H12 0.9300 .

loop_
_geom_torsion_atom_site_label_1
_geom_torsion_atom_site_label_2
_geom_torsion_atom_site_label_3
_geom_torsion_atom_site_label_4
_geom_torsion
_geom_torsion_site_symmetry_1
_geom_torsion_site_symmetry_4
O3 Mo1 O2 Mo2 177.2(3) . 2_566
O1 Mo1 O2 Mo2 68.9(3) . 2_566
O12 Mo1 O2 Mo2 -56.5(5) . 2_566
O4 Mo1 O2 Mo2 -91.6(2) 2_566 2_566
O5 Mo1 O2 Mo2 -19.5(2) 2_566 2_566
O11 Cr1 O4 Mo3 179.13(15) . 2_566
O5 Cr1 O4 Mo3 95.49(17) . 2_566
O11 Cr1 O4 Mo1 81.76(17) . 2_566
O5 Cr1 O4 Mo1 178.12(16) 2_566 2_566
O11 Cr1 O5 Mo1 84.12(16) 2_566 2_566
O4 Cr1 O5 Mo1 1.85(15) . 2_566
O11 Cr1 O5 Mo2 178.23(15) 2_566 .
O4 Cr1 O5 Mo2 95.96(17) . .
O7 Mo2 O5 Cr1 -28.9(6) . .
O6 Mo2 O5 Cr1 171.1(2) . .
O2 Mo2 O5 Cr1 -88.62(19) 2_566 .
O8 Mo2 O5 Cr1 75.26(18) . .
O11 Mo2 O5 Cr1 1.63(14) . .
O7 Mo2 O5 Mo1 73.6(5) . 2_566
O6 Mo2 O5 Mo1 -86.42(19) . 2_566
O2 Mo2 O5 Mo1 13.91(15) 2_566 2_566
O8 Mo2 O5 Mo1 177.78(15) . 2_566
O11 Mo2 O5 Mo1 104.15(16) . 2_566
O6 Mo2 O7 Na1 -174.9(3) . .
O2 Mo2 O7 Na1 81.5(3) 2_566 .
O8 Mo2 O7 Na1 -75.1(3) . .
O11 Mo2 O7 Na1 -2.8(3) . .
O5 Mo2 O7 Na1 25.9(7) . .
O13 Na1 O7 Mo2 152.5(3) 2_556 .
O13 Na1 O7 Mo2 -27.5(3) . .
O9 Na1 O7 Mo2 57.8(3) . .
O9 Na1 O7 Mo2 -122.2(3) 2_556 .
O7 Mo2 O8 Mo3 67.9(3) . .
O6 Mo2 O8 Mo3 175.2(2) . .
O2 Mo2 O8 Mo3 -59.2(4) 2_566 .
O11 Mo2 O8 Mo3 -19.78(19) . .
O5 Mo2 O8 Mo3 -91.5(2) . .
O10 Mo3 O8 Mo2 -176.9(2) . .
O9 Mo3 O8 Mo2 -68.2(3) . .
O12 Mo3 O8 Mo2 58.7(4) . .
O11 Mo3 O8 Mo2 19.69(18) . .
O4 Mo3 O8 Mo2 90.7(2) 2_566 .
O10 Mo3 O9 Na1 162.9(2) . .
O12 Mo3 O9 Na1 -93.7(3) . .
O8 Mo3 O9 Na1 63.9(3) . .
O11 Mo3 O9 Na1 -8.1(2) . .
O4 Mo3 O9 Na1 -38.1(6) 2_566 .
O7 Na1 O9 Mo3 129.6(3) 2_556 .
O13 Na1 O9 Mo3 44.0(3) . .
O4 Cr1 O11 Mo2 98.42(18) 2_566 .
O4 Cr1 O11 Mo2 -81.58(18) . .
O5 Cr1 O11 Mo2 1.87(16) . .
O4 Cr1 O11 Mo3 179.11(16) . .
O5 Cr1 O11 Mo3 82.57(17) 2_566 .
O7 Mo2 O11 Cr1 167.9(2) . .
O6 Mo2 O11 Cr1 -36.8(7) . .
O2 Mo2 O11 Cr1 70.85(19) 2_566 .
O8 Mo2 O11 Cr1 -90.82(19) . .
O5 Mo2 O11 Cr1 -1.68(14) . .
O7 Mo2 O11 Mo3 -85.75(18) . .
O6 Mo2 O11 Mo3 69.5(6) . .
O2 Mo2 O11 Mo3 177.21(16) 2_566 .
O8 Mo2 O11 Mo3 15.54(15) . .
O5 Mo2 O11 Mo3 104.69(16) . .
O10 Mo3 O11 Cr1 37.2(6) . .
O9 Mo3 O11 Cr1 -167.9(2) . .
O12 Mo3 O11 Cr1 -71.69(18) . .
O8 Mo3 O11 Cr1 90.92(19) . .
O4 Mo3 O11 Cr1 0.82(14) 2_566 .
O10 Mo3 O11 Mo2 -69.2(6) . .
O9 Mo3 O11 Mo2 85.58(18) . .
O12 Mo3 O11 Mo2 -178.16(16) . .
O8 Mo3 O11 Mo2 -15.56(15) . .
O4 Mo3 O11 Mo2 -105.66(16) 2_566 .
O10 Mo3 O12 Mo1 -71.8(3) . .
O9 Mo3 O12 Mo1 179.2(3) . .
O8 Mo3 O12 Mo1 51.4(5) . .
O11 Mo3 O12 Mo1 88.3(2) . .
O4 Mo3 O12 Mo1 17.7(2) 2_566 .
O3 Mo1 O12 Mo3 71.1(3) . .
O1 Mo1 O12 Mo3 178.8(3) . .
O2 Mo1 O12 Mo3 -54.6(5) . .
O4 Mo1 O12 Mo3 -17.7(2) 2_566 .
O5 Mo1 O12 Mo3 -89.8(2) 2_566 .
O7 Na1 O13 C1 166.3(7) . .
O9 Na1 O13 C1 90.3(7) . .
Na1 O13 C1 O14 -124.0(7) . .
Na1 O13 C1 C2 53.2(10) . .
O14 C1 C2 C3 -150.5(7) . .
O13 C1 C2 C3 32.0(9) . .
O14 C1 C2 C6 30.9(10) . .
O13 C1 C2 C6 -146.6(7) . .
C6 C2 C3 C4 1.1(10) . .
C1 C2 C3 C4 -177.5(6) . .
C5 N1 C4 C3 -3.4(11) . .
C2 C3 C4 N1 2.1(11) . .
C4 N1 C5 C6 1.3(12) . .
N1 C5 C6 C2 2.0(12) . .
C3 C2 C6 C5 -3.1(10) . .
C1 C2 C6 C5 175.6(7) . .
O16 C7 C8 C12 29.3(10) . .
O15 C7 C8 C12 -148.6(6) . .
O16 C7 C8 C9 -151.2(7) . .
O15 C7 C8 C9 30.9(9) . .
C12 C8 C9 C10 1.4(10) . .
C7 C8 C9 C10 -178.1(6) . .
C11 N2 C10 C9 -3.7(11) . .
C8 C9 C10 N2 2.5(11) . .
C10 N2 C11 C12 0.9(11) . .
C9 C8 C12 C11 -4.1(10) . .
C7 C8 C12 C11 175.4(6) . .
N2 C11 C12 C8 3.0(10) . .
